data_7152037
loop_
_publ_author_name
'Bhabak, Krishna P.'
'Satheeshkumar, Kandhan'
'Jayavelu, Subramaniam'
'Mugesh, Govindasamy'

_publ_section_title
;
 Inhibition of peroxynitrite- and peroxidase-mediated protein tyrosine
 nitration by imidazole-based thiourea and selenourea derivatives.
;
_journal_issue 21
_journal_name_full 'Organic &amp; biomolecular chemistry'
_journal_page_first 7343
_journal_page_last 7350
_journal_paper_doi 10.1039/c1ob05773a
_journal_volume 9
_journal_year 2011
_chemical_formula_moiety 'C13 H20 N4 Se2'
_chemical_formula_sum 'C13 H20 N4 Se2'
_chemical_formula_weight 390.25
_chemical_name_systematic ?
_space_group_IT_number 61
_symmetry_cell_setting orthorhombic
_symmetry_space_group_name_Hall '-P 2ac 2ab'
_symmetry_space_group_name_H-M 'P b c a'
_atom_sites_solution_hydrogens geom
_atom_sites_solution_primary direct
_atom_sites_solution_secondary difmap
_audit_creation_method SHELXL-97
_cell_angle_alpha 90.00
_cell_angle_beta 90.00
_cell_angle_gamma 90.00
_cell_formula_units_Z 8
_cell_length_a 11.7252(9)
_cell_length_b 8.7848(7)
_cell_length_c 33.465(3)
_cell_measurement_reflns_used 4216
_cell_measurement_temperature 291(2)
_cell_measurement_theta_max 28.6
_cell_measurement_theta_min 2.1
_cell_volume 3447.0(5)
_computing_cell_refinement 'Bruker SMART'
_computing_data_collection 'Bruker SMART'
_computing_data_reduction 'Bruker SAINT'
_computing_molecular_graphics 'Ortep-3 for windows (Farrugia, 1997)'
_computing_publication_material 'WinGX publication routines (Farrugia, 1999)'
_computing_structure_refinement 'SHELXL-97 (Sheldrick, 1997)'
_computing_structure_solution 'SHELXL-97 (Sheldrick, 1997)'
_diffrn_ambient_temperature 291(2)
_diffrn_measured_fraction_theta_full 0.999
_diffrn_measured_fraction_theta_max 0.952
_diffrn_measurement_device_type 'CCD area detector'
_diffrn_measurement_method 'phi and omega scans'
_diffrn_radiation_monochromator graphite
_diffrn_radiation_source 'fine-focus sealed tube'
_diffrn_radiation_type MoK\a
_diffrn_radiation_wavelength 0.71073
_diffrn_reflns_av_R_equivalents 0.1570
_diffrn_reflns_av_sigmaI/netI 0.1214
_diffrn_reflns_limit_h_max 15
_diffrn_reflns_limit_h_min -15
_diffrn_reflns_limit_k_max 11
_diffrn_reflns_limit_k_min -11
_diffrn_reflns_limit_l_max 43
_diffrn_reflns_limit_l_min -38
_diffrn_reflns_number 28285
_diffrn_reflns_theta_full 25.00
_diffrn_reflns_theta_max 28.65
_diffrn_reflns_theta_min 2.12
_exptl_absorpt_coefficient_mu 4.284
_exptl_absorpt_correction_T_max 0.6501
_exptl_absorpt_correction_T_min 0.4139
_exptl_absorpt_correction_type empirical
_exptl_absorpt_process_details SADABS
_exptl_crystal_colour Yellow
_exptl_crystal_density_diffrn 1.504
_exptl_crystal_density_method 'not measured'
_exptl_crystal_description Rectangular
_exptl_crystal_F_000 1552
_exptl_crystal_size_max 0.25
_exptl_crystal_size_mid 0.13
_exptl_crystal_size_min 0.11
_refine_diff_density_max 0.703
_refine_diff_density_min -0.778
_refine_diff_density_rms 0.140
_refine_ls_extinction_method none
_refine_ls_goodness_of_fit_ref 0.837
_refine_ls_hydrogen_treatment constr
_refine_ls_matrix_type full
_refine_ls_number_parameters 174
_refine_ls_number_reflns 4216
_refine_ls_number_restraints 0
_refine_ls_restrained_S_all 0.837
_refine_ls_R_factor_all 0.1313
_refine_ls_R_factor_gt 0.0601
_refine_ls_shift/su_max 0.001
_refine_ls_shift/su_mean 0.000
_refine_ls_structure_factor_coef Fsqd
_refine_ls_weighting_details 'calc w=1/[\s^2^(Fo^2^)+(0.0655P)^2^+0.0000P] where P=(Fo^2^+2Fc^2^)/3'
_refine_ls_weighting_scheme calc
_refine_ls_wR_factor_gt 0.1270
_refine_ls_wR_factor_ref 0.1419
_reflns_number_gt 1877
_reflns_number_total 4216
_reflns_threshold_expression >2sigma(I)
_cod_data_source_file c1ob05773a.txt
_cod_data_source_block kpb5se
_cod_depositor_comments
;
The following automatic conversions were performed:

'_symmetry_cell_setting' value 'Orthorhombic' changed to
'orthorhombic' according to
/home/saulius/struct/CIF-dictionaries/cif_core.dic dictionary named
'cif_core.dic' version 2.4.1 from
2010-06-29.

'_exptl_absorpt_correction_type' value 'Empirical'
changed to 'empirical' according to
/home/saulius/struct/CIF-dictionaries/cif_core.dic dictionary named
'cif_core.dic' version 2.4.1 from 2010-06-29.

Automatic conversion script
Id: cif_fix_values 1715 2011-07-08 13:25:40Z adriana 
;
_cod_original_cell_volume 3447.1(5)
_cod_original_sg_symbol_H-M Pbca
_cod_database_code 7152037

loop_
_symmetry_equiv_pos_as_xyz
'x, y, z'
'-x+1/2, -y, z+1/2'
'-x, y+1/2, -z+1/2'
'x+1/2, -y+1/2, -z'
'-x, -y, -z'
'x-1/2, y, -z-1/2'
'x, -y-1/2, z-1/2'
'-x-1/2, y-1/2, z'

loop_
_atom_site_label
_atom_site_type_symbol
_atom_site_fract_x
_atom_site_fract_y
_atom_site_fract_z
_atom_site_U_iso_or_equiv
_atom_site_adp_type
_atom_site_occupancy
_atom_site_symmetry_multiplicity
_atom_site_calc_flag
_atom_site_refinement_flags
Se2 Se 0.57068(5) 0.10392(7) 0.563284(16) 0.0616(2) Uani 1 1 d .
C1 C 0.4195(4) 0.1135(5) 0.54681(14) 0.0432(11) Uani 1 1 d .
N1 N 0.3304(3) 0.0424(4) 0.56353(10) 0.0434(9) Uani 1 1 d .
N2 N 0.3785(3) 0.1947(4) 0.51594(10) 0.0452(10) Uani 1 1 d .
C7 C 0.3119(4) -0.0526(5) 0.67398(13) 0.0499(12) Uani 1 1 d .
H7A H 0.3828 -0.1091 0.6759 0.060 Uiso 1 1 calc R
H7B H 0.2503 -0.1259 0.6718 0.060 Uiso 1 1 calc R
C5 C 0.3332(4) -0.0495(5) 0.59950(14) 0.0532(13) Uani 1 1 d .
H5A H 0.4065 -0.1002 0.6013 0.064 Uiso 1 1 calc R
H5B H 0.2747 -0.1274 0.5978 0.064 Uiso 1 1 calc R
C6 C 0.3145(4) 0.0432(6) 0.63651(13) 0.0483(12) Uani 1 1 d .
H6A H 0.2429 0.0977 0.6341 0.058 Uiso 1 1 calc R
H6B H 0.3750 0.1179 0.6388 0.058 Uiso 1 1 calc R
C8 C 0.2955(4) 0.0396(5) 0.71252(13) 0.0417(11) Uani 1 1 d .
H8A H 0.3608 0.1061 0.7161 0.050 Uiso 1 1 calc R
H8B H 0.2284 0.1033 0.7097 0.050 Uiso 1 1 calc R
C4 C 0.4442(4) 0.2870(6) 0.48845(14) 0.0596(14) Uani 1 1 d .
H4A H 0.4962 0.3500 0.5032 0.089 Uiso 1 1 calc R
H4B H 0.3935 0.3502 0.4732 0.089 Uiso 1 1 calc R
H4C H 0.4863 0.2221 0.4707 0.089 Uiso 1 1 calc R
C2 C 0.2627(4) 0.1726(6) 0.51356(15) 0.0549(13) Uani 1 1 d .
H2 H 0.2145 0.2142 0.4944 0.066 Uiso 1 1 calc R
C3 C 0.2313(4) 0.0817(6) 0.54335(14) 0.0526(13) Uani 1 1 d .
H3 H 0.1575 0.0507 0.5495 0.063 Uiso 1 1 calc R
C10 C 0.2823(4) -0.0576(5) 0.74907(12) 0.0485(13) Uani 1 1 d .
H10A H 0.2233 -0.1328 0.7442 0.058 Uiso 1 1 calc R
H10B H 0.3531 -0.1114 0.7540 0.058 Uiso 1 1 calc R
Se1 Se 0.48400(4) 0.07277(8) 0.809657(17) 0.0728(2) Uani 1 1 d .
C12 C 0.3273(4) 0.0924(5) 0.81031(13) 0.0407(11) Uani 1 1 d .
N4 N 0.2648(3) 0.1707(4) 0.83646(11) 0.0494(10) Uani 1 1 d .
C11 C 0.1440(4) 0.0735(6) 0.79432(15) 0.0559(14) Uani 1 1 d .
H11 H 0.0772 0.0475 0.7810 0.067 Uiso 1 1 calc R
N3 N 0.2529(3) 0.0292(4) 0.78403(10) 0.0425(9) Uani 1 1 d .
C13 C 0.1523(4) 0.1610(7) 0.82696(15) 0.0613(15) Uani 1 1 d .
H13 H 0.0923 0.2067 0.8406 0.074 Uiso 1 1 calc R
C14 C 0.3096(5) 0.2599(7) 0.86981(15) 0.0739(17) Uani 1 1 d .
H14A H 0.3619 0.1988 0.8850 0.111 Uiso 1 1 calc R
H14B H 0.2478 0.2915 0.8867 0.111 Uiso 1 1 calc R
H14C H 0.3485 0.3480 0.8597 0.111 Uiso 1 1 calc R

loop_
_atom_site_aniso_label
_atom_site_aniso_U_11
_atom_site_aniso_U_22
_atom_site_aniso_U_33
_atom_site_aniso_U_23
_atom_site_aniso_U_13
_atom_site_aniso_U_12
Se2 0.0448(3) 0.0823(4) 0.0577(4) 0.0031(3) -0.0073(2) 0.0007(3)
C1 0.046(3) 0.048(3) 0.035(3) -0.008(2) -0.002(2) -0.004(2)
N1 0.047(2) 0.056(2) 0.027(2) 0.0015(19) 0.0018(18) -0.0049(19)
N2 0.043(2) 0.059(3) 0.033(2) 0.0087(19) 0.0027(18) -0.003(2)
C7 0.056(3) 0.051(3) 0.043(3) 0.001(2) -0.003(2) 0.003(2)
C5 0.061(3) 0.052(3) 0.046(3) 0.001(3) 0.005(2) -0.002(3)
C6 0.047(3) 0.057(3) 0.041(3) 0.001(2) 0.000(2) 0.000(2)
C8 0.038(3) 0.044(3) 0.043(3) -0.002(2) 0.000(2) 0.005(2)
C4 0.064(3) 0.064(4) 0.051(3) 0.014(3) 0.008(3) -0.006(3)
C2 0.041(3) 0.072(4) 0.052(3) -0.001(3) -0.008(2) 0.003(3)
C3 0.047(3) 0.067(3) 0.044(3) -0.001(3) -0.001(2) -0.008(3)
C10 0.063(3) 0.051(3) 0.032(3) -0.002(2) -0.004(2) 0.004(2)
Se1 0.0398(3) 0.1093(6) 0.0692(4) -0.0088(4) 0.0063(3) -0.0136(3)
C12 0.049(3) 0.045(3) 0.029(2) -0.003(2) 0.007(2) -0.007(2)
N4 0.052(3) 0.060(3) 0.036(2) -0.005(2) 0.003(2) -0.009(2)
C11 0.039(3) 0.078(4) 0.050(3) 0.008(3) 0.001(2) -0.002(3)
N3 0.042(2) 0.052(2) 0.034(2) 0.0028(19) 0.0034(19) -0.0041(19)
C13 0.049(3) 0.092(4) 0.043(3) 0.007(3) 0.012(3) 0.009(3)
C14 0.079(4) 0.081(4) 0.061(4) -0.022(3) 0.009(3) -0.012(3)

loop_
_atom_type_symbol
_atom_type_description
_atom_type_scat_dispersion_real
_atom_type_scat_dispersion_imag
_atom_type_scat_source
C C 0.0033 0.0016 'International Tables Vol C Tables 4.2.6.8 and 6.1.1.4'
H H 0.0000 0.0000 'International Tables Vol C Tables 4.2.6.8 and 6.1.1.4'
N N 0.0061 0.0033 'International Tables Vol C Tables 4.2.6.8 and 6.1.1.4'
Se Se -0.0929 2.2259 'International Tables Vol C Tables 4.2.6.8 and 6.1.1.4'

loop_
_geom_angle_atom_site_label_1
_geom_angle_atom_site_label_2
_geom_angle_atom_site_label_3
_geom_angle
N1 C1 N2 106.8(4)
N1 C1 Se2 126.8(4)
N2 C1 Se2 126.4(4)
C1 N1 C3 109.5(4)
C1 N1 C5 126.0(4)
C3 N1 C5 124.2(4)
C1 N2 C2 108.8(4)
C1 N2 C4 126.5(4)
C2 N2 C4 124.6(4)
C6 C7 C8 114.0(4)
C6 C7 H7A 108.8
C8 C7 H7A 108.8
C6 C7 H7B 108.8
C8 C7 H7B 108.8
H7A C7 H7B 107.7
N1 C5 C6 112.3(4)
N1 C5 H5A 109.1
C6 C5 H5A 109.1
N1 C5 H5B 109.1
C6 C5 H5B 109.1
H5A C5 H5B 107.9
C5 C6 C7 112.7(4)
C5 C6 H6A 109.0
C7 C6 H6A 109.0
C5 C6 H6B 109.0
C7 C6 H6B 109.0
H6A C6 H6B 107.8
C10 C8 C7 113.4(4)
C10 C8 H8A 108.9
C7 C8 H8A 108.9
C10 C8 H8B 108.9
C7 C8 H8B 108.9
H8A C8 H8B 107.7
N2 C4 H4A 109.5
N2 C4 H4B 109.5
H4A C4 H4B 109.5
N2 C4 H4C 109.5
H4A C4 H4C 109.5
H4B C4 H4C 109.5
C3 C2 N2 108.4(4)
C3 C2 H2 125.8
N2 C2 H2 125.8
C2 C3 N1 106.4(4)
C2 C3 H3 126.8
N1 C3 H3 126.8
N3 C10 C8 112.8(4)
N3 C10 H10A 109.0
C8 C10 H10A 109.0
N3 C10 H10B 109.0
C8 C10 H10B 109.0
H10A C10 H10B 107.8
N4 C12 N3 106.5(4)
N4 C12 Se1 127.1(3)
N3 C12 Se1 126.4(3)
C12 N4 C13 110.4(4)
C12 N4 C14 125.5(4)
C13 N4 C14 124.1(4)
C13 C11 N3 107.4(4)
C13 C11 H11 126.3
N3 C11 H11 126.3
C12 N3 C11 108.5(4)
C12 N3 C10 126.2(4)
C11 N3 C10 125.1(4)
C11 C13 N4 107.3(4)
C11 C13 H13 126.4
N4 C13 H13 126.4
N4 C14 H14A 109.5
N4 C14 H14B 109.5
H14A C14 H14B 109.5
N4 C14 H14C 109.5
H14A C14 H14C 109.5
H14B C14 H14C 109.5

loop_
_geom_bond_atom_site_label_1
_geom_bond_atom_site_label_2
_geom_bond_distance
Se2 C1 1.858(5)
C1 N1 1.340(6)
C1 N2 1.344(5)
N1 C3 1.387(6)
N1 C5 1.450(5)
N2 C2 1.374(6)
N2 C4 1.448(6)
C7 C6 1.510(6)
C7 C8 1.535(6)
C7 H7A 0.9700
C7 H7B 0.9700
C5 C6 1.498(6)
C5 H5A 0.9700
C5 H5B 0.9700
C6 H6A 0.9700
C6 H6B 0.9700
C8 C10 1.500(6)
C8 H8A 0.9700
C8 H8B 0.9700
C4 H4A 0.9600
C4 H4B 0.9600
C4 H4C 0.9600
C2 C3 1.329(6)
C2 H2 0.9300
C3 H3 0.9300
C10 N3 1.438(5)
C10 H10A 0.9700
C10 H10B 0.9700
Se1 C12 1.846(5)
C12 N4 1.332(5)
C12 N3 1.357(5)
N4 C13 1.359(6)
N4 C14 1.462(6)
C11 C13 1.339(6)
C11 N3 1.378(6)
C11 H11 0.9300
C13 H13 0.9300
C14 H14A 0.9600
C14 H14B 0.9600
C14 H14C 0.9600

loop_
_platon_squeeze_void_nr
_platon_squeeze_void_average_x
_platon_squeeze_void_average_y
_platon_squeeze_void_average_z
_platon_squeeze_void_volume
_platon_squeeze_void_count_electrons
_platon_squeeze_void_content
1 0.502 0.069 0.097 26 11 ' '
2 0.001 0.069 0.403 26 11 ' '
3 -0.002 -0.069 0.597 26 11 ' '
4 0.498 -0.069 0.903 26 11 ' '
5 0.502 0.431 0.597 26 11 ' '
6 1.002 0.431 0.903 26 11 ' '
7 -0.002 0.569 0.097 26 11 ' '
8 0.498 0.569 0.403 26 11 ' '
